data_7712511
loop_
_publ_author_name
'Hsieh, Chang-Chih'
'Liao, Po-Kuang'
'Chen, Chia-Wei'
'Chiang, Ming-Hsi'
'Horng, Yih-Chern'

_publ_section_title
;
 The effect of anions in the synthesis and structure of pyrazolylamidino
 copper(II) complexes
;
_journal_name_full 'Dalton Transactions'
_journal_paper_doi 10.1039/D3DT00103B
_journal_year 2023
_chemical_formula_sum 'C12 H16 B2 Cu F8 N8'
_chemical_formula_weight 509.49
_space_group_crystal_system monoclinic
_space_group_IT_number 15
_space_group_name_Hall '-C 2yc'
_space_group_name_H-M_alt 'C 1 2/c 1'
_atom_sites_solution_hydrogens geom
_audit_creation_method SHELXL-2014
_audit_update_record
;
2022-11-28 deposited with the CCDC.	2023-03-03 downloaded from the CCDC.
;
_cell_angle_alpha 90
_cell_angle_beta 114.108(3)
_cell_angle_gamma 90
_cell_formula_units_Z 4
_cell_length_a 14.0051(8)
_cell_length_b 9.8734(5)
_cell_length_c 15.5093(9)
_cell_measurement_reflns_used 4383
_cell_measurement_temperature 150(2)
_cell_measurement_theta_max 27.87
_cell_measurement_theta_min 2.61
_cell_volume 1957.54(19)
_computing_cell_refinement 'Bruker SAINT'
_computing_data_collection 'Bruker APEX2'
_computing_data_reduction 'Bruker SAINT'
_computing_molecular_graphics 'Bruker SHELXTL'
_computing_publication_material 'Bruker SHELXTL'
_computing_structure_refinement 'SHELXL-2014 (Sheldrick 2014)'
_computing_structure_solution 'SHELXS-97 (Sheldrick 2008)'
_diffrn_ambient_temperature 150(2)
_diffrn_measured_fraction_theta_full 1.000
_diffrn_measured_fraction_theta_max 0.999
_diffrn_measurement_device_type 'Bruker APEX-II CCD'
_diffrn_measurement_method \w
_diffrn_radiation_type MoK\a
_diffrn_radiation_wavelength 0.71073
_diffrn_reflns_av_R_equivalents 0.0278
_diffrn_reflns_av_unetI/netI 0.0230
_diffrn_reflns_Laue_measured_fraction_full 1.000
_diffrn_reflns_Laue_measured_fraction_max 0.999
_diffrn_reflns_limit_h_max 18
_diffrn_reflns_limit_h_min -18
_diffrn_reflns_limit_k_max 12
_diffrn_reflns_limit_k_min -13
_diffrn_reflns_limit_l_max 20
_diffrn_reflns_limit_l_min -20
_diffrn_reflns_number 12837
_diffrn_reflns_point_group_measured_fraction_full 1.000
_diffrn_reflns_point_group_measured_fraction_max 0.999
_diffrn_reflns_theta_full 25.242
_diffrn_reflns_theta_max 28.754
_diffrn_reflns_theta_min 2.607
_exptl_absorpt_coefficient_mu 1.208
_exptl_absorpt_correction_T_max 0.953
_exptl_absorpt_correction_T_min 0.840
_exptl_absorpt_correction_type multi-scan
_exptl_crystal_colour blue-purple
_exptl_crystal_density_diffrn 1.729
_exptl_crystal_description block
_exptl_crystal_F_000 1020
_exptl_crystal_size_max 0.150
_exptl_crystal_size_mid 0.040
_exptl_crystal_size_min 0.040
_refine_diff_density_max 1.384
_refine_diff_density_min -0.739
_refine_diff_density_rms 0.096
_refine_ls_extinction_method none
_refine_ls_goodness_of_fit_ref 1.001
_refine_ls_hydrogen_treatment constr
_refine_ls_matrix_type full
_refine_ls_number_parameters 142
_refine_ls_number_reflns 2545
_refine_ls_number_restraints 0
_refine_ls_restrained_S_all 1.001
_refine_ls_R_factor_all 0.0528
_refine_ls_R_factor_gt 0.0435
_refine_ls_shift/su_max 0.000
_refine_ls_shift/su_mean 0.000
_refine_ls_structure_factor_coef Fsqd
_refine_ls_weighting_details 'w=1/[\s^2^(Fo^2^)+(0.1500P)^2^+0.2500P] where P=(Fo^2^+2Fc^2^)/3'
_refine_ls_weighting_scheme calc
_refine_ls_wR_factor_gt 0.1635
_refine_ls_wR_factor_ref 0.1805
_reflns_Friedel_coverage 0.000
_reflns_number_gt 2109
_reflns_number_total 2545
_reflns_threshold_expression 'I > 2\s(I)'
_cod_data_source_file d3dt00103b2.cif
_cod_data_source_block Cu(pzH)4(BF4)2
_cod_original_sg_symbol_H-M 'C 2/c'
_cod_database_code 7712511
_shelx_space_group_comment
;
The symmetry employed for this shelxl refinement is uniquely defined
by the following loop, which should always be used as a source of
symmetry information in preference to the above space-group names.
They are only intended as comments.
;
_shelxl_version_number 2014-3

loop_
_space_group_symop_operation_xyz
'x, y, z'
'-x, y, -z+1/2'
'x+1/2, y+1/2, z'
'-x+1/2, y+1/2, -z+1/2'
'-x, -y, -z'
'x, -y, z-1/2'
'-x+1/2, -y+1/2, -z'
'x+1/2, -y+1/2, z-1/2'

loop_
_atom_site_label
_atom_site_type_symbol
_atom_site_fract_x
_atom_site_fract_y
_atom_site_fract_z
_atom_site_U_iso_or_equiv
_atom_site_adp_type
_atom_site_occupancy
_atom_site_site_symmetry_order
_atom_site_calc_flag
_atom_site_refinement_flags_posn
_atom_site_refinement_flags_adp
_atom_site_refinement_flags_occupancy
_atom_site_disorder_assembly
_atom_site_disorder_group
Cu1 Cu 0.2500 0.2500 0.0000 0.0199(2) Uani 1 2 d S . P . .
N3 N 0.37417(16) 0.1299(2) 0.05750(15) 0.0232(4) Uani 1 1 d . . . . .
N1 N 0.2455(2) 0.2732(2) 0.12692(17) 0.0239(5) Uani 1 1 d . . . . .
N2 N 0.3059(2) 0.3392(3) 0.20509(19) 0.0439(7) Uani 1 1 d . . . . .
H2 H 0.3598 0.3899 0.2109 0.053 Uiso 1 1 calc R U . . .
N4 N 0.37168(19) -0.0048(3) 0.04916(19) 0.0333(6) Uani 1 1 d . . . . .
H4 H 0.3150 -0.0514 0.0158 0.040 Uiso 1 1 calc R U . . .
C1 C 0.17317(19) 0.2067(3) 0.14895(17) 0.0216(5) Uani 1 1 d . . . . .
H1 H 0.1204 0.1491 0.1068 0.026 Uiso 1 1 calc R U . . .
C6 C 0.4731(2) 0.1604(3) 0.1127(2) 0.0319(6) Uani 1 1 d . . . . .
H6 H 0.4990 0.2496 0.1308 0.038 Uiso 1 1 calc R U . . .
C3 C 0.2714(2) 0.3166(3) 0.2767(2) 0.0370(7) Uani 1 1 d . . . . .
H3 H 0.3006 0.3513 0.3393 0.044 Uiso 1 1 calc R U . . .
C5 C 0.5336(2) 0.0425(3) 0.1403(2) 0.0397(7) Uani 1 1 d . . . . .
H5 H 0.6061 0.0354 0.1800 0.048 Uiso 1 1 calc R U . . .
C2 C 0.1859(3) 0.2329(3) 0.2366(3) 0.0348(7) Uani 1 1 d . . . . .
H2A H 0.1435 0.1998 0.2667 0.042 Uiso 1 1 calc R U . . .
C4 C 0.4652(2) -0.0601(3) 0.0974(3) 0.0464(9) Uani 1 1 d . . . . .
H4A H 0.4814 -0.1540 0.1012 0.056 Uiso 1 1 calc R U . . .
B1 B 0.4056(2) 0.5629(3) 0.0622(2) 0.0264(6) Uani 1 1 d . . . . .
F1 F 0.36220(14) 0.44000(18) 0.01814(14) 0.0374(5) Uani 1 1 d . . . . .
F4 F 0.44492(14) 0.63324(18) 0.00786(13) 0.0408(5) Uani 1 1 d . . . . .
F3 F 0.32670(15) 0.6355(2) 0.07236(16) 0.0495(5) Uani 1 1 d . . . . .
F2 F 0.48429(18) 0.5355(3) 0.14887(15) 0.0642(7) Uani 1 1 d . . . . .

loop_
_atom_site_aniso_label
_atom_site_aniso_U_11
_atom_site_aniso_U_22
_atom_site_aniso_U_33
_atom_site_aniso_U_23
_atom_site_aniso_U_13
_atom_site_aniso_U_12
Cu1 0.0159(3) 0.0217(3) 0.0199(3) 0.00054(13) 0.0051(2) 0.00007(13)
N3 0.0201(10) 0.0216(10) 0.0254(10) 0.0011(8) 0.0068(8) 0.0007(8)
N1 0.0193(11) 0.0280(10) 0.0245(11) 0.0014(8) 0.0090(9) -0.0010(8)
N2 0.0401(15) 0.0498(17) 0.0341(13) -0.0012(12) 0.0073(11) -0.0015(12)
N4 0.0217(12) 0.0248(12) 0.0477(14) -0.0080(10) 0.0083(11) -0.0018(9)
C1 0.0197(11) 0.0229(12) 0.0263(11) 0.0018(10) 0.0135(9) -0.0018(9)
C6 0.0221(13) 0.0242(13) 0.0404(15) 0.0004(11) 0.0037(11) -0.0014(10)
C3 0.0355(16) 0.0489(19) 0.0226(12) 0.0009(12) 0.0078(11) 0.0084(13)
C5 0.0230(14) 0.0308(15) 0.0539(19) 0.0007(13) 0.0039(14) 0.0031(11)
C2 0.0355(18) 0.0398(16) 0.0321(16) 0.0059(11) 0.0169(14) 0.0060(12)
C4 0.0256(16) 0.0247(15) 0.078(3) -0.0016(15) 0.0096(17) 0.0059(11)
B1 0.0251(14) 0.0277(15) 0.0245(13) -0.0061(11) 0.0082(11) -0.0083(11)
F1 0.0322(9) 0.0276(9) 0.0562(12) -0.0097(8) 0.0219(9) -0.0116(7)
F4 0.0493(11) 0.0336(9) 0.0487(11) 0.0021(8) 0.0292(9) -0.0076(8)
F3 0.0406(11) 0.0518(12) 0.0635(13) -0.0248(10) 0.0288(10) -0.0074(9)
F2 0.0501(13) 0.0910(19) 0.0320(11) 0.0037(11) -0.0032(10) -0.0104(13)

loop_
_atom_type_symbol
_atom_type_description
_atom_type_scat_dispersion_real
_atom_type_scat_dispersion_imag
_atom_type_scat_source
C C 0.0033 0.0016 'International Tables Vol C Tables 4.2.6.8 and 6.1.1.4'
H H 0.0000 0.0000 'International Tables Vol C Tables 4.2.6.8 and 6.1.1.4'
B B 0.0013 0.0007 'International Tables Vol C Tables 4.2.6.8 and 6.1.1.4'
N N 0.0061 0.0033 'International Tables Vol C Tables 4.2.6.8 and 6.1.1.4'
F F 0.0171 0.0103 'International Tables Vol C Tables 4.2.6.8 and 6.1.1.4'
Cu Cu 0.3201 1.2651 'International Tables Vol C Tables 4.2.6.8 and 6.1.1.4'

loop_
_geom_angle_atom_site_label_1
_geom_angle_atom_site_label_2
_geom_angle_atom_site_label_3
_geom_angle
_geom_angle_site_symmetry_1
_geom_angle_site_symmetry_3
_geom_angle_publ_flag
N3 Cu1 N3 180.0 . 7 ?
N3 Cu1 N1 89.98(9) . 7 ?
N3 Cu1 N1 90.02(9) 7 7 ?
N3 Cu1 N1 90.02(9) . . ?
N3 Cu1 N1 89.98(9) 7 . ?
N1 Cu1 N1 180.0 7 . ?
N3 Cu1 F1 89.83(8) . 7 ?
N3 Cu1 F1 90.16(8) 7 7 ?
N1 Cu1 F1 94.45(8) 7 7 ?
N1 Cu1 F1 85.55(8) . 7 ?
N3 Cu1 F1 90.17(8) . . ?
N3 Cu1 F1 89.84(8) 7 . ?
N1 Cu1 F1 85.55(8) 7 . ?
N1 Cu1 F1 94.45(8) . . ?
F1 Cu1 F1 180.0 7 . ?
C6 N3 N4 105.5(2) . . ?
C6 N3 Cu1 129.98(19) . . ?
N4 N3 Cu1 124.53(17) . . ?
N2 N1 C1 105.6(2) . . ?
N2 N1 Cu1 133.3(2) . . ?
C1 N1 Cu1 121.01(19) . . ?
N1 N2 C3 110.4(3) . . ?
C4 N4 N3 111.9(2) . . ?
C2 C1 N1 111.2(3) . . ?
N3 C6 C5 110.4(2) . . ?
C2 C3 N2 104.8(3) . . ?
C4 C5 C6 104.5(3) . . ?
C1 C2 C3 108.0(3) . . ?
N4 C4 C5 107.6(3) . . ?
F4 B1 F2 109.8(2) . . ?
F4 B1 F3 110.4(3) . . ?
F2 B1 F3 110.6(3) . . ?
F4 B1 F1 110.0(2) . . ?
F2 B1 F1 108.7(3) . . ?
F3 B1 F1 107.3(2) . . ?
B1 F1 Cu1 150.40(17) . . ?

loop_
_geom_bond_atom_site_label_1
_geom_bond_atom_site_label_2
_geom_bond_distance
_geom_bond_site_symmetry_2
_geom_bond_publ_flag
Cu1 N3 1.990(2) . ?
Cu1 N3 1.990(2) 7 ?
Cu1 N1 2.008(2) 7 ?
Cu1 N1 2.008(2) . ?
Cu1 F1 2.3887(16) 7 ?
Cu1 F1 2.3888(16) . ?
N3 C6 1.333(3) . ?
N3 N4 1.335(3) . ?
N1 N2 1.331(4) . ?
N1 C1 1.362(3) . ?
N2 C3 1.398(4) . ?
N4 C4 1.331(4) . ?
C1 C2 1.323(4) . ?
C6 C5 1.400(4) . ?
C3 C2 1.377(5) . ?
C5 C4 1.367(4) . ?
B1 F4 1.370(3) . ?
B1 F2 1.373(4) . ?
B1 F3 1.379(4) . ?
B1 F1 1.403(3) . ?
